data_4511491
loop_
_publ_author_name
'Chen, Wen-Tong'
'Wang, Ming-Sheng'
'Cai, Li-Zhen'
'Xu, Gang'
'Akitsu, Takashiro'
'Akita-Tanaka, Motoko'
Guo,
'Huang, Jin-Shun'

_publ_section_title
;
 An Effective Approach to Layered Structures of Hybrid Prussian Blue
 Complexes:&#x2009; Monolayered
 [Sm(DMF)2(H2O)3(\m-CN)3M(CN)3]n&#x00B7;nH2O and Bilayered
 [Sm(DMF)(H2O)3(\m-CN)4M(CN)2]n&#x00B7;nH2O (M = Fe, Co)
;
_journal_issue 8
_journal_name_full 'Crystal Growth &amp; Design'
_journal_page_first 1738
_journal_paper_doi 10.1021/cg060199c
_journal_volume 6
_journal_year 2006
_chemical_formula_moiety Sm(DMF)2(H2O)3Fe(CN)6.H2O
_chemical_formula_sum 'C12 H22 Fe N8 O6 Sm'
_chemical_formula_weight 580.58
_chemical_melting_point ?
_chemical_name_common Sm(DMF)2(H2O)3Fe(CN)6.H2O
_chemical_name_systematic Sm(DMF)2(H2O)3Fe(CN)6.H2O
_space_group_IT_number 2
_symmetry_cell_setting triclinic
_symmetry_space_group_name_Hall '-P 1'
_symmetry_space_group_name_H-M 'P -1'
_atom_sites_solution_hydrogens geom
_atom_sites_solution_primary direct
_atom_sites_solution_secondary difmap
_audit_creation_method SHELXL-97
_cell_angle_alpha 94.147(5)
_cell_angle_beta 100.299(9)
_cell_angle_gamma 100.984(7)
_cell_formula_units_Z 2
_cell_length_a 7.6462(14)
_cell_length_b 9.2014(14)
_cell_length_c 16.206(3)
_cell_measurement_temperature 293(2)
_cell_volume 1094.6(3)
_computing_cell_refinement 'CrystalClear (Rigaku Corp., 2002)'
_computing_data_collection 'CrystalClear (Rigaku Corp., 2002)'
_computing_data_reduction 'CrystalClear (Rigaku Corp., 2002)'
_computing_publication_material 'Siemens SHELXTL^TM^ 5'
_computing_structure_refinement 'Siemens SHELXTL^TM^ 5'
_computing_structure_solution 'Siemens SHELXTL^TM^ 5'
_diffrn_ambient_temperature 293(2)
_diffrn_measured_fraction_theta_full 0.981
_diffrn_measured_fraction_theta_max 0.981
_diffrn_measurement_device_type 'Rigaku Mercury CCD'
_diffrn_measurement_method \w
_diffrn_radiation_monochromator graphite
_diffrn_radiation_source 'rotating-anode generator'
_diffrn_radiation_type MoK\a
_diffrn_radiation_wavelength 0.71073
_diffrn_reflns_av_R_equivalents 0.0204
_diffrn_reflns_av_sigmaI/netI 0.0304
_diffrn_reflns_limit_h_max 9
_diffrn_reflns_limit_h_min -7
_diffrn_reflns_limit_k_max 10
_diffrn_reflns_limit_k_min -10
_diffrn_reflns_limit_l_max 19
_diffrn_reflns_limit_l_min -19
_diffrn_reflns_number 7011
_diffrn_reflns_theta_full 25.03
_diffrn_reflns_theta_max 25.03
_diffrn_reflns_theta_min 3.19
_exptl_absorpt_coefficient_mu 3.361
_exptl_absorpt_correction_T_max 1.0000
_exptl_absorpt_correction_T_min 0.7175
_exptl_absorpt_correction_type multi-scan
_exptl_absorpt_process_details 'Sphere (Rigaku CrystalClear)'
_exptl_crystal_colour Yellow
_exptl_crystal_density_diffrn 1.762
_exptl_crystal_density_meas ?
_exptl_crystal_density_method 'not measured'
_exptl_crystal_description Block
_exptl_crystal_F_000 572
_exptl_crystal_size_max 0.39
_exptl_crystal_size_mid 0.34
_exptl_crystal_size_min 0.20
_refine_diff_density_max 0.800
_refine_diff_density_min -0.859
_refine_diff_density_rms 0.088
_refine_ls_extinction_coef 0
_refine_ls_extinction_method none
_refine_ls_goodness_of_fit_ref 1.013
_refine_ls_hydrogen_treatment mixed
_refine_ls_matrix_type full
_refine_ls_number_parameters 257
_refine_ls_number_reflns 3786
_refine_ls_number_restraints 1
_refine_ls_restrained_S_all 1.013
_refine_ls_R_factor_all 0.0241
_refine_ls_R_factor_gt 0.0221
_refine_ls_shift/su_max 0.001
_refine_ls_shift/su_mean 0.000
_refine_ls_structure_factor_coef Fsqd
_refine_ls_weighting_details 'calc w=1/[\s^2^(Fo^2^)+(0.0323P)^2^+0.7321P] where P=(Fo^2^+2Fc^2^)/3'
_refine_ls_weighting_scheme calc
_refine_ls_wR_factor_gt 0.0551
_refine_ls_wR_factor_ref 0.0561
_reflns_number_gt 3566
_reflns_number_total 3786
_reflns_threshold_expression >2sigma(I)
_cod_data_source_file cg060199csi20060406_060643.cif
_cod_data_source_block 2
_cod_depositor_comments
;
The following automatic conversions were performed:

'_chemical_melting_point' value 'not measured' was changed to '?' -
the value is undefined or not
given.

'_exptl_absorpt_correction_type' value 'Multi-scan' changed
to 'multi-scan' according to
/usr/data/users/saulius/automatic-downloads/retrospective/ACS/lib/dictionaries/cif_core.dic
dictionary named 'cif_core.dic' version 2.4.2 from 2011-04-26.

Automatic conversion script
Id: cif_fix_values 2281 2013-09-26 08:29:07Z andrius 

The following automatic conversions were performed:

'_exptl_crystal_density_meas' value 'not measured' was changed to '?'
- the value is perceived as not measured.

Automatic conversion script
Id: cif_fix_values 3008 2015-01-20 13:52:24Z robertas 
;
_cod_original_sg_symbol_H-M P-1
_cod_database_code 4511491

loop_
_symmetry_equiv_pos_as_xyz
'x, y, z'
'-x, -y, -z'

loop_
_atom_site_label
_atom_site_type_symbol
_atom_site_fract_x
_atom_site_fract_y
_atom_site_fract_z
_atom_site_U_iso_or_equiv
_atom_site_adp_type
_atom_site_occupancy
_atom_site_symmetry_multiplicity
_atom_site_calc_flag
_atom_site_refinement_flags
Sm1 Sm 0.04001(2) 0.295384(15) 0.257455(8) 0.01594(7) Uani 1 1 d .
Fe1 Fe -0.34863(6) 0.74888(4) 0.27120(2) 0.01561(10) Uani 1 1 d .
C1 C -0.2913(5) 0.7694(3) 0.3937(2) 0.0258(7) Uani 1 1 d .
N1 N -0.2617(5) 0.7823(4) 0.46567(19) 0.0439(8) Uani 1 1 d .
C2 C -0.4080(5) 0.7226(4) 0.1484(2) 0.0310(8) Uani 1 1 d .
N2 N -0.4430(6) 0.7012(4) 0.0763(2) 0.0564(10) Uani 1 1 d .
C3 C -0.5607(5) 0.5946(3) 0.27123(19) 0.0229(7) Uani 1 1 d .
N3 N -0.6906(4) 0.5055(3) 0.26864(19) 0.0321(7) Uani 1 1 d .
C4 C -0.1502(4) 0.9123(3) 0.26761(19) 0.0210(7) Uani 1 1 d .
N4 N -0.0471(4) 1.0186(3) 0.26417(19) 0.0301(6) Uani 1 1 d .
C5 C -0.4900(4) 0.9020(4) 0.2761(2) 0.0246(7) Uani 1 1 d .
N5 N -0.5615(5) 1.0003(4) 0.2788(2) 0.0441(8) Uani 1 1 d .
C6 C -0.1928(4) 0.6058(3) 0.26766(19) 0.0226(7) Uani 1 1 d .
N6 N -0.0962(4) 0.5235(3) 0.26531(18) 0.0311(7) Uani 1 1 d .
O21 O -0.0821(4) 0.2878(3) 0.37977(15) 0.0370(6) Uani 1 1 d .
C21 C -0.1305(5) 0.2121(4) 0.4354(2) 0.0307(8) Uani 1 1 d .
H21A H -0.1079 0.1162 0.4354 0.037 Uiso 1 1 calc R
N21 N -0.2103(4) 0.2580(3) 0.49362(18) 0.0328(7) Uani 1 1 d .
C22 C -0.2560(7) 0.4038(5) 0.4962(3) 0.0587(13) Uani 1 1 d .
H22A H -0.2226 0.4521 0.4491 0.088 Uiso 1 1 calc R
H22B H -0.1912 0.4626 0.5478 0.088 Uiso 1 1 calc R
H22C H -0.3843 0.3932 0.4934 0.088 Uiso 1 1 calc R
C23 C -0.2504(7) 0.1661(5) 0.5611(3) 0.0590(13) Uani 1 1 d .
H23A H -0.2139 0.0730 0.5521 0.088 Uiso 1 1 calc R
H23B H -0.3784 0.1480 0.5607 0.088 Uiso 1 1 calc R
H23C H -0.1849 0.2175 0.6147 0.088 Uiso 1 1 calc R
O11 O -0.0138(4) 0.3379(3) 0.11388(14) 0.0392(6) Uani 1 1 d .
C11 C 0.0064(5) 0.3294(4) 0.0397(2) 0.0372(9) Uani 1 1 d .
H11A H 0.0931 0.4034 0.0252 0.045 Uiso 1 1 calc R
N11 N -0.0841(5) 0.2250(4) -0.01996(19) 0.0465(9) Uani 1 1 d .
C12 C -0.0619(9) 0.2323(8) -0.1076(3) 0.087(2) Uani 1 1 d .
H12A H 0.0286 0.3186 -0.1108 0.130 Uiso 1 1 calc R
H12B H -0.1754 0.2386 -0.1423 0.130 Uiso 1 1 calc R
H12C H -0.0243 0.1444 -0.1272 0.130 Uiso 1 1 calc R
C13 C -0.2156(7) 0.1004(6) -0.0031(3) 0.0690(15) Uani 1 1 d .
H13A H -0.2175 0.1073 0.0561 0.104 Uiso 1 1 calc R
H13B H -0.1825 0.0087 -0.0198 0.104 Uiso 1 1 calc R
H13C H -0.3340 0.1027 -0.0344 0.104 Uiso 1 1 calc R
O1W O -0.2870(3) 0.2071(3) 0.20085(16) 0.0375(6) Uani 1 1 d .
H1WA H -0.3251 0.2687 0.1723 0.056 Uiso 1 1 calc R
O2W O 0.2783(3) 0.2390(3) 0.36645(15) 0.0358(6) Uani 1 1 d .
H2WA H 0.3032 0.1596 0.3515 0.054 Uiso 1 1 calc R
O3W O 0.2366(3) 0.1779(3) 0.18262(15) 0.0310(5) Uani 1 1 d .
H3WA H 0.2996 0.2412 0.1612 0.047 Uiso 1 1 calc R
O4W O -0.4781(4) 0.6545(3) -0.09817(15) 0.0379(6) Uani 1 1 d D
H4WA H -0.503(7) 0.5643(12) -0.106(3) 0.058(15) Uiso 1 1 d D

loop_
_atom_site_aniso_label
_atom_site_aniso_U_11
_atom_site_aniso_U_22
_atom_site_aniso_U_33
_atom_site_aniso_U_23
_atom_site_aniso_U_13
_atom_site_aniso_U_12
Sm1 0.01580(10) 0.01303(9) 0.01944(9) 0.00337(6) 0.00440(6) 0.00260(6)
Fe1 0.0164(2) 0.0119(2) 0.0189(2) 0.00392(16) 0.00373(17) 0.00268(17)
C1 0.0269(18) 0.0215(16) 0.0308(18) 0.0046(13) 0.0061(14) 0.0085(14)
N1 0.053(2) 0.056(2) 0.0251(16) 0.0059(14) 0.0050(15) 0.0209(17)
C2 0.036(2) 0.0272(18) 0.0292(19) 0.0051(14) 0.0058(15) 0.0046(15)
N2 0.076(3) 0.065(3) 0.0258(17) 0.0035(16) 0.0023(17) 0.018(2)
C3 0.0244(18) 0.0184(16) 0.0270(16) 0.0032(12) 0.0066(14) 0.0058(14)
N3 0.0245(16) 0.0236(15) 0.0442(17) 0.0050(13) 0.0048(13) -0.0035(13)
C4 0.0263(17) 0.0157(15) 0.0231(15) 0.0038(12) 0.0062(13) 0.0074(13)
N4 0.0282(16) 0.0165(14) 0.0447(17) 0.0046(12) 0.0098(13) -0.0006(12)
C5 0.0233(17) 0.0243(17) 0.0314(17) 0.0131(13) 0.0112(14) 0.0082(14)
N5 0.044(2) 0.0347(18) 0.068(2) 0.0234(16) 0.0241(18) 0.0236(16)
C6 0.0260(18) 0.0177(15) 0.0255(15) 0.0038(12) 0.0086(14) 0.0039(14)
N6 0.0336(17) 0.0231(15) 0.0423(17) 0.0094(12) 0.0136(14) 0.0118(13)
O21 0.0470(17) 0.0395(14) 0.0326(13) 0.0112(11) 0.0214(12) 0.0132(12)
C21 0.033(2) 0.0304(18) 0.0316(17) 0.0046(14) 0.0115(15) 0.0079(15)
N21 0.0347(18) 0.0377(17) 0.0302(15) 0.0050(12) 0.0154(13) 0.0090(14)
C22 0.069(3) 0.043(3) 0.074(3) 0.000(2) 0.041(3) 0.014(2)
C23 0.074(4) 0.064(3) 0.049(2) 0.022(2) 0.036(2) 0.012(3)
O11 0.0507(17) 0.0466(16) 0.0227(12) 0.0073(11) 0.0027(11) 0.0190(13)
C11 0.038(2) 0.048(2) 0.0315(19) 0.0130(17) 0.0054(16) 0.0201(18)
N11 0.049(2) 0.064(2) 0.0269(16) -0.0043(15) 0.0063(15) 0.0188(18)
C12 0.088(4) 0.146(6) 0.026(2) -0.006(3) 0.016(2) 0.030(4)
C13 0.067(4) 0.061(3) 0.070(3) -0.017(3) 0.014(3) -0.001(3)
O1W 0.0194(13) 0.0389(14) 0.0517(15) 0.0204(12) 0.0000(11) 0.0010(11)
O2W 0.0365(15) 0.0443(15) 0.0288(12) 0.0115(11) 0.0025(11) 0.0146(12)
O3W 0.0323(14) 0.0292(13) 0.0398(13) 0.0108(10) 0.0183(11) 0.0140(11)
O4W 0.0487(17) 0.0355(16) 0.0301(13) 0.0089(11) 0.0084(12) 0.0075(13)

loop_
_atom_type_symbol
_atom_type_description
_atom_type_scat_dispersion_real
_atom_type_scat_dispersion_imag
_atom_type_scat_source
C C 0.0033 0.0016 'International Tables Vol C Tables 4.2.6.8 and 6.1.1.4'
H H 0.0000 0.0000 'International Tables Vol C Tables 4.2.6.8 and 6.1.1.4'
N N 0.0061 0.0033 'International Tables Vol C Tables 4.2.6.8 and 6.1.1.4'
O O 0.0106 0.0060 'International Tables Vol C Tables 4.2.6.8 and 6.1.1.4'
Fe Fe 0.3463 0.8444 'International Tables Vol C Tables 4.2.6.8 and 6.1.1.4'
Sm Sm -0.1638 3.4418 'International Tables Vol C Tables 4.2.6.8 and 6.1.1.4'

loop_
_geom_angle_atom_site_label_1
_geom_angle_atom_site_label_2
_geom_angle_atom_site_label_3
_geom_angle
_geom_angle_site_symmetry_1
_geom_angle_site_symmetry_3
O21 Sm1 O11 144.58(10) . .
O21 Sm1 O3W 141.78(8) . .
O11 Sm1 O3W 70.04(9) . .
O21 Sm1 O1W 77.54(9) . .
O11 Sm1 O1W 72.50(9) . .
O3W Sm1 O1W 114.45(9) . .
O21 Sm1 O2W 74.87(9) . .
O11 Sm1 O2W 140.52(9) . .
O3W Sm1 O2W 73.63(8) . .
O1W Sm1 O2W 138.93(8) . .
O21 Sm1 N3 113.10(10) . 1_655
O11 Sm1 N3 83.46(10) . 1_655
O3W Sm1 N3 78.36(9) . 1_655
O1W Sm1 N3 145.44(9) . 1_655
O2W Sm1 N3 74.49(9) . 1_655
O21 Sm1 N6 74.96(9) . .
O11 Sm1 N6 79.15(9) . .
O3W Sm1 N6 142.22(8) . .
O1W Sm1 N6 74.52(9) . .
O2W Sm1 N6 125.17(9) . .
N3 Sm1 N6 76.88(10) 1_655 .
O21 Sm1 N4 78.52(9) . 1_545
O11 Sm1 N4 107.84(9) . 1_545
O3W Sm1 N4 72.81(9) . 1_545
O1W Sm1 N4 70.27(9) . 1_545
O2W Sm1 N4 74.83(9) . 1_545
N3 Sm1 N4 142.56(10) 1_655 1_545
N6 Sm1 N4 139.54(10) . 1_545
C4 Fe1 C5 84.78(13) . .
C4 Fe1 C6 91.52(13) . .
C5 Fe1 C6 176.22(13) . .
C4 Fe1 C3 175.51(13) . .
C5 Fe1 C3 91.12(14) . .
C6 Fe1 C3 92.60(13) . .
C4 Fe1 C1 91.45(13) . .
C5 Fe1 C1 89.32(14) . .
C6 Fe1 C1 90.04(13) . .
C3 Fe1 C1 90.33(14) . .
C4 Fe1 C2 89.78(14) . .
C5 Fe1 C2 91.64(15) . .
C6 Fe1 C2 89.07(14) . .
C3 Fe1 C2 88.50(14) . .
C1 Fe1 C2 178.50(14) . .
N1 C1 Fe1 178.4(3) . .
N2 C2 N2 0.0(7) 1 .
N2 C2 Fe1 177.2(3) 1 .
N2 C2 Fe1 177.2(3) . .
N2 N2 C2 0(10) 1 .
N3 C3 Fe1 177.2(3) . .
C3 N3 Sm1 175.0(3) . 1_455
N4 C4 Fe1 172.3(3) . .
C4 N4 Sm1 152.2(3) . 1_565
N5 C5 Fe1 174.7(3) . .
N6 C6 Fe1 178.2(3) . .
C6 N6 Sm1 165.3(3) . .
C21 O21 Sm1 147.0(2) . .
O21 C21 N21 124.3(3) . .
O21 C21 H21A 117.8 . .
N21 C21 H21A 117.8 . .
C21 N21 C22 121.2(3) . .
C21 N21 C23 121.0(3) . .
C22 N21 C23 117.8(3) . .
N21 C22 H22A 109.5 . .
N21 C22 H22B 109.5 . .
H22A C22 H22B 109.5 . .
N21 C22 H22C 109.5 . .
H22A C22 H22C 109.5 . .
H22B C22 H22C 109.5 . .
N21 C23 H23A 109.5 . .
N21 C23 H23B 109.5 . .
H23A C23 H23B 109.5 . .
N21 C23 H23C 109.5 . .
H23A C23 H23C 109.5 . .
H23B C23 H23C 109.5 . .
C11 O11 Sm1 156.4(3) . .
O11 C11 N11 125.4(4) . .
O11 C11 H11A 117.3 . .
N11 C11 H11A 117.3 . .
C11 N11 C13 121.7(3) . .
C11 N11 C12 121.2(4) . .
C13 N11 C12 117.1(4) . .
N11 C12 H12A 109.5 . .
N11 C12 H12B 109.5 . .
H12A C12 H12B 109.5 . .
N11 C12 H12C 109.5 . .
H12A C12 H12C 109.5 . .
H12B C12 H12C 109.5 . .
N11 C13 H13A 109.5 . .
N11 C13 H13B 109.5 . .
H13A C13 H13B 109.5 . .
N11 C13 H13C 109.5 . .
H13A C13 H13C 109.5 . .
H13B C13 H13C 109.5 . .
Sm1 O1W H1WA 109.5 . .
Sm1 O2W H2WA 109.5 . .
Sm1 O3W H3WA 109.5 . .

loop_
_geom_bond_atom_site_label_1
_geom_bond_atom_site_label_2
_geom_bond_distance
_geom_bond_site_symmetry_2
Sm1 O21 2.337(2) .
Sm1 O11 2.364(2) .
Sm1 O3W 2.446(2) .
Sm1 O1W 2.460(2) .
Sm1 O2W 2.460(2) .
Sm1 N3 2.513(3) 1_655
Sm1 N6 2.520(3) .
Sm1 N4 2.522(3) 1_545
Fe1 C4 1.934(3) .
Fe1 C5 1.938(3) .
Fe1 C6 1.941(3) .
Fe1 C3 1.941(3) .
Fe1 C1 1.942(3) .
Fe1 C2 1.947(3) .
C1 N1 1.141(4) .
C2 N2 1.145(5) 1
C2 N2 1.145(5) .
N2 N2 0.000(10) 1
C3 N3 1.153(4) .
N3 Sm1 2.513(3) 1_455
C4 N4 1.145(4) .
N4 Sm1 2.522(3) 1_565
C5 N5 1.145(4) .
C6 N6 1.157(4) .
O21 C21 1.244(4) .
C21 N21 1.299(4) .
C21 H21A 0.9300 .
N21 C22 1.448(5) .
N21 C23 1.470(5) .
C22 H22A 0.9600 .
C22 H22B 0.9600 .
C22 H22C 0.9600 .
C23 H23A 0.9600 .
C23 H23B 0.9600 .
C23 H23C 0.9600 .
O11 C11 1.238(4) .
C11 N11 1.307(5) .
C11 H11A 0.9300 .
N11 C13 1.451(6) .
N11 C12 1.466(5) .
C12 H12A 0.9600 .
C12 H12B 0.9600 .
C12 H12C 0.9600 .
C13 H13A 0.9600 .
C13 H13B 0.9600 .
C13 H13C 0.9600 .
O1W H1WA 0.8200 .
O2W H2WA 0.8200 .
O3W H3WA 0.8200 .
O4W H4WA 0.810(10) .

loop_
_geom_hbond_atom_site_label_D
_geom_hbond_atom_site_label_H
_geom_hbond_atom_site_label_A
_geom_hbond_distance_DH
_geom_hbond_distance_HA
_geom_hbond_distance_DA
_geom_hbond_angle_DHA
_geom_hbond_site_symmetry_A
O1W H1WA O4W 0.82 2.02 2.779(4) 153.3 2_465
O2W H2WA N4 0.82 2.81 3.028(4) 97.2 1_545
O3W H3WA O4W 0.82 1.99 2.790(4) 163.9 2_565
